data_4112536
loop_
_publ_author_name
'James W. Raebiger'
'Alex Miedaner'
'Calvin J. Curtis'
'Susie M. Miller'
'Oren P. Anderson'
'Daniel L. DuBois'

_publ_section_title
;
 Using Ligand Bite Angles To Control the Hydricity of Palladium
 Diphosphine Complexes
;
_journal_name_full 'Journal of the American Chemical Society'
_journal_page_first 5502
_journal_page_last 5514
_journal_paper_doi 10.1021/ja0395240
_journal_volume 126
_journal_year 2004
_chemical_formula_sum 'C42 H62 B2 F8 O3 P4 Pd'
_chemical_formula_weight 1018.82
_chemical_name_systematic
; 
 ? 
;
_space_group_IT_number 14
_symmetry_cell_setting monoclinic
_symmetry_space_group_name_Hall '-P 2yn'
_symmetry_space_group_name_H-M 'P 1 21/n 1'
_atom_sites_solution_hydrogens geom
_atom_sites_solution_primary direct
_atom_sites_solution_secondary difmap
_audit_creation_method SHELXL-97
_cell_angle_alpha 90.00
_cell_angle_beta 100.713(15)
_cell_angle_gamma 90.00
_cell_formula_units_Z 4
_cell_length_a 12.423(10)
_cell_length_b 22.881(17)
_cell_length_c 16.794(13)
_cell_measurement_temperature 173(2)
_cell_volume 4691(6)
_computing_cell_refinement 'Bruker SMART'
_computing_data_collection 'Bruker SMART'
_computing_data_reduction 'Bruker SAINT'
_computing_molecular_graphics 'Bruker SHELXTL'
_computing_publication_material 'Bruker SHELXTL'
_computing_structure_refinement 'SHELXL-97 (Sheldrick, 1997)'
_computing_structure_solution 'SHELXS-97 (Sheldrick, 1990)'
_diffrn_ambient_temperature 173(2)
_diffrn_measured_fraction_theta_full 0.991
_diffrn_measured_fraction_theta_max 0.991
_diffrn_measurement_device_type 'CCD area detector'
_diffrn_measurement_method 'phi and omega scans'
_diffrn_radiation_monochromator graphite
_diffrn_radiation_source 'fine-focus sealed tube'
_diffrn_radiation_type MoK\a
_diffrn_radiation_wavelength 0.71073
_diffrn_reflns_av_R_equivalents 0.1014
_diffrn_reflns_av_sigmaI/netI 0.1012
_diffrn_reflns_limit_h_max 13
_diffrn_reflns_limit_h_min -13
_diffrn_reflns_limit_k_max 25
_diffrn_reflns_limit_k_min -25
_diffrn_reflns_limit_l_max 18
_diffrn_reflns_limit_l_min -18
_diffrn_reflns_number 29679
_diffrn_reflns_theta_full 23.42
_diffrn_reflns_theta_max 23.42
_diffrn_reflns_theta_min 1.78
_exptl_absorpt_coefficient_mu 0.601
_exptl_absorpt_correction_type none
_exptl_crystal_colour clear
_exptl_crystal_density_diffrn 1.443
_exptl_crystal_density_meas 0
_exptl_crystal_description plates
_exptl_crystal_F_000 2104
_exptl_crystal_size_max 0.40
_exptl_crystal_size_mid 0.30
_exptl_crystal_size_min 0.20
_refine_diff_density_max 1.072
_refine_diff_density_min -0.713
_refine_diff_density_rms 0.107
_refine_ls_extinction_coef 0.0002(2)
_refine_ls_extinction_expression Fc^*^=kFc[1+0.001xFc^2^\l^3^/sin(2\q)]^-1/4^
_refine_ls_extinction_method SHELXL
_refine_ls_goodness_of_fit_ref 1.021
_refine_ls_hydrogen_treatment mixed
_refine_ls_matrix_type full
_refine_ls_number_parameters 551
_refine_ls_number_reflns 6803
_refine_ls_number_restraints 0
_refine_ls_restrained_S_all 1.021
_refine_ls_R_factor_all 0.1041
_refine_ls_R_factor_gt 0.0674
_refine_ls_shift/su_max 0.305
_refine_ls_shift/su_mean 0.024
_refine_ls_structure_factor_coef Fsqd
_refine_ls_weighting_details 'calc w=1/[\s^2^(Fo^2^)+(0.0764P)^2^+18.9960P] where P=(Fo^2^+2Fc^2^)/3'
_refine_ls_weighting_scheme calc
_refine_ls_wR_factor_gt 0.1700
_refine_ls_wR_factor_ref 0.1914
_reflns_number_gt 4685
_reflns_number_total 6803
_reflns_threshold_expression >2sigma(I)
_cod_data_source_file ja0395240si20031110_043432.cif
_cod_data_source_block '[Pd(depPE)2](BF4)2'
_cod_original_cell_volume 4690(6)
_cod_database_code 4112536

loop_
_symmetry_equiv_pos_as_xyz
'x, y, z'
'-x+1/2, y+1/2, -z+1/2'
'-x, -y, -z'
'x-1/2, -y-1/2, z-1/2'

loop_
_atom_site_label
_atom_site_type_symbol
_atom_site_fract_x
_atom_site_fract_y
_atom_site_fract_z
_atom_site_U_iso_or_equiv
_atom_site_adp_type
_atom_site_occupancy
_atom_site_symmetry_multiplicity
_atom_site_calc_flag
_atom_site_refinement_flags
Pd1 Pd 0.71574(5) 0.74737(2) 0.40879(3) 0.0329(2) Uani 1 1 d .
P1 P 0.80170(17) 0.83319(8) 0.37039(13) 0.0376(5) Uani 1 1 d .
P2 P 0.58060(17) 0.79832(8) 0.46077(13) 0.0366(5) Uani 1 1 d .
P3 P 0.88576(17) 0.69162(9) 0.42569(13) 0.0396(5) Uani 1 1 d .
P4 P 0.60142(17) 0.66461(8) 0.38003(13) 0.0380(5) Uani 1 1 d .
O1 O 0.5698(4) 0.8534(2) 0.3016(3) 0.0424(13) Uani 1 1 d .
O2 O 0.7646(5) 0.6222(2) 0.5238(3) 0.0467(14) Uani 1 1 d .
C1 C 0.4565(6) 0.8191(3) 0.3919(5) 0.0366(18) Uani 1 1 d .
C2 C 0.3524(7) 0.8081(4) 0.4078(5) 0.050(2) Uani 1 1 d .
H2A H 0.3436 0.7910 0.4578 0.060 Uiso 1 1 calc R
C3 C 0.2609(7) 0.8226(4) 0.3493(6) 0.056(2) Uani 1 1 d .
H3A H 0.1897 0.8144 0.3596 0.067 Uiso 1 1 calc R
C4 C 0.2715(7) 0.8483(4) 0.2772(6) 0.061(3) Uani 1 1 d .
H4A H 0.2081 0.8584 0.2387 0.073 Uiso 1 1 calc R
C5 C 0.3744(7) 0.8593(4) 0.2609(6) 0.056(2) Uani 1 1 d .
H5A H 0.3831 0.8760 0.2106 0.067 Uiso 1 1 calc R
C6 C 0.4645(7) 0.8454(4) 0.3193(5) 0.048(2) Uani 1 1 d .
C7 C 0.6218(7) 0.9064(3) 0.3235(5) 0.042(2) Uani 1 1 d .
C8 C 0.5650(7) 0.9590(4) 0.3123(5) 0.051(2) Uani 1 1 d .
H8A H 0.4881 0.9595 0.2929 0.061 Uiso 1 1 calc R
C9 C 0.6228(9) 1.0103(4) 0.3300(6) 0.059(3) Uani 1 1 d .
H9A H 0.5851 1.0466 0.3234 0.071 Uiso 1 1 calc R
C10 C 0.7339(8) 1.0095(4) 0.3569(6) 0.056(2) Uani 1 1 d .
H10A H 0.7734 1.0452 0.3660 0.067 Uiso 1 1 calc R
C11 C 0.7886(8) 0.9566(3) 0.3709(5) 0.052(2) Uani 1 1 d .
H11A H 0.8649 0.9561 0.3924 0.063 Uiso 1 1 calc R
C12 C 0.7324(7) 0.9041(3) 0.3535(5) 0.041(2) Uani 1 1 d .
C13 C 0.8154(7) 0.8159(4) 0.2662(5) 0.048(2) Uani 1 1 d .
H13A H 0.8522 0.7775 0.2664 0.058 Uiso 1 1 calc R
H13B H 0.7410 0.8117 0.2332 0.058 Uiso 1 1 calc R
C14 C 0.8786(10) 0.8601(5) 0.2246(7) 0.094(4) Uani 1 1 d .
H14A H 0.8805 0.8469 0.1694 0.141 Uiso 1 1 calc R
H14B H 0.9535 0.8636 0.2553 0.141 Uiso 1 1 calc R
H14C H 0.8422 0.8982 0.2225 0.141 Uiso 1 1 calc R
C15 C 0.9343(7) 0.8525(4) 0.4294(5) 0.046(2) Uani 1 1 d .
H15A H 0.9839 0.8184 0.4311 0.055 Uiso 1 1 calc R
H15B H 0.9657 0.8847 0.4017 0.055 Uiso 1 1 calc R
C16 C 0.9308(7) 0.8712(4) 0.5158(5) 0.056(2) Uani 1 1 d .
H16A H 1.0051 0.8808 0.5440 0.083 Uiso 1 1 calc R
H16B H 0.9015 0.8392 0.5442 0.083 Uiso 1 1 calc R
H16C H 0.8837 0.9056 0.5149 0.083 Uiso 1 1 calc R
C17 C 0.6292(6) 0.8649(3) 0.5170(5) 0.045(2) Uani 1 1 d .
H17A H 0.6904 0.8545 0.5614 0.053 Uiso 1 1 calc R
H17B H 0.6581 0.8920 0.4802 0.053 Uiso 1 1 calc R
C18 C 0.5411(8) 0.8962(4) 0.5528(7) 0.072(3) Uani 1 1 d .
H18A H 0.5725 0.9310 0.5822 0.107 Uiso 1 1 calc R
H18B H 0.5129 0.8699 0.5902 0.107 Uiso 1 1 calc R
H18C H 0.4811 0.9078 0.5091 0.107 Uiso 1 1 calc R
C19 C 0.5344(6) 0.7556(3) 0.5397(5) 0.0385(18) Uani 1 1 d .
H19A H 0.4775 0.7781 0.5606 0.046 Uiso 1 1 calc R
H19B H 0.5003 0.7191 0.5155 0.046 Uiso 1 1 calc R
C20 C 0.6266(7) 0.7401(4) 0.6107(5) 0.054(2) Uani 1 1 d .
H20A H 0.5965 0.7174 0.6509 0.081 Uiso 1 1 calc R
H20B H 0.6598 0.7760 0.6358 0.081 Uiso 1 1 calc R
H20C H 0.6824 0.7169 0.5908 0.081 Uiso 1 1 calc R
C21 C 0.8833(6) 0.6120(3) 0.4308(5) 0.0402(19) Uani 1 1 d .
C22 C 0.9413(7) 0.5759(4) 0.3873(5) 0.052(2) Uani 1 1 d .
H22A H 0.9876 0.5929 0.3546 0.062 Uiso 1 1 calc R
C23 C 0.9329(8) 0.5162(4) 0.3908(6) 0.061(3) Uani 1 1 d .
H23A H 0.9725 0.4923 0.3600 0.074 Uiso 1 1 calc R
C24 C 0.8680(8) 0.4910(4) 0.4382(6) 0.063(3) Uani 1 1 d .
H24A H 0.8615 0.4497 0.4399 0.075 Uiso 1 1 calc R
C25 C 0.8116(7) 0.5257(4) 0.4840(5) 0.054(2) Uani 1 1 d .
H25A H 0.7680 0.5085 0.5185 0.064 Uiso 1 1 calc R
C26 C 0.8196(7) 0.5849(3) 0.4787(5) 0.043(2) Uani 1 1 d .
C27 C 0.6582(8) 0.6055(3) 0.5270(5) 0.047(2) Uani 1 1 d .
C28 C 0.6393(9) 0.5746(4) 0.5942(5) 0.062(3) Uani 1 1 d .
H28A H 0.6985 0.5635 0.6359 0.074 Uiso 1 1 calc R
C29 C 0.5352(11) 0.5605(4) 0.5994(7) 0.072(3) Uani 1 1 d .
H29A H 0.5216 0.5403 0.6459 0.086 Uiso 1 1 calc R
C30 C 0.4496(10) 0.5746(4) 0.5399(7) 0.067(3) Uani 1 1 d .
H30A H 0.3773 0.5639 0.5450 0.080 Uiso 1 1 calc R
C31 C 0.4671(7) 0.6047(3) 0.4713(6) 0.053(2) Uani 1 1 d .
H31A H 0.4071 0.6143 0.4295 0.064 Uiso 1 1 calc R
C32 C 0.5736(7) 0.6208(3) 0.4641(5) 0.045(2) Uani 1 1 d .
C33 C 0.9889(7) 0.7040(4) 0.3614(5) 0.051(2) Uani 1 1 d .
H33A H 0.9853 0.7475 0.3546 0.061 Uiso 1 1 calc R
C34 C 0.9449(17) 0.6831(8) 0.2736(12) 0.067(6) Uani 0.50 1 d P
C34A C 1.1111(14) 0.6951(8) 0.4010(12) 0.060(5) Uani 0.50 1 d P
C35 C 0.9511(6) 0.7131(3) 0.5294(5) 0.042(2) Uani 1 1 d .
H35A H 0.9880 0.7511 0.5260 0.051 Uiso 1 1 calc R
H35B H 0.8923 0.7196 0.5610 0.051 Uiso 1 1 calc R
C36 C 1.0344(8) 0.6710(4) 0.5772(6) 0.063(3) Uani 1 1 d .
H36A H 1.0624 0.6874 0.6310 0.095 Uiso 1 1 calc R
H36B H 1.0952 0.6654 0.5483 0.095 Uiso 1 1 calc R
H36C H 0.9990 0.6334 0.5829 0.095 Uiso 1 1 calc R
C37 C 0.6493(6) 0.6155(3) 0.3085(5) 0.0413(19) Uani 1 1 d .
H37A H 0.6539 0.6378 0.2587 0.050 Uiso 1 1 calc R
H37B H 0.7244 0.6025 0.3324 0.050 Uiso 1 1 calc R
C38 C 0.5790(9) 0.5620(4) 0.2850(7) 0.081(4) Uani 1 1 d .
H38A H 0.6110 0.5383 0.2467 0.122 Uiso 1 1 calc R
H38B H 0.5050 0.5742 0.2595 0.122 Uiso 1 1 calc R
H38C H 0.5755 0.5389 0.3335 0.122 Uiso 1 1 calc R
C39 C 0.4657(7) 0.6833(4) 0.3244(5) 0.051(2) Uani 1 1 d .
H39A H 0.4213 0.6472 0.3145 0.061 Uiso 1 1 calc R
H39B H 0.4295 0.7095 0.3582 0.061 Uiso 1 1 calc R
C40 C 0.4679(7) 0.7134(4) 0.2427(5) 0.058(2) Uani 1 1 d .
H40A H 0.3928 0.7222 0.2156 0.086 Uiso 1 1 calc R
H40B H 0.5022 0.6873 0.2084 0.086 Uiso 1 1 calc R
H40C H 0.5101 0.7497 0.2522 0.086 Uiso 1 1 calc R
B1 B 0.2887(14) 1.0647(8) 0.2031(14) 0.103(5) Uani 1 1 d .
F1 F 0.3560(10) 1.0248(8) 0.2208(9) 0.278(10) Uani 1 1 d .
F2 F 0.1932(7) 1.0574(5) 0.2138(9) 0.222(7) Uani 1 1 d .
F3 F 0.2785(7) 1.0812(6) 0.1255(6) 0.171(5) Uani 1 1 d .
F4 F 0.3291(19) 1.1046(6) 0.2492(7) 0.317(12) Uani 1 1 d .
B2 B 0.7363(11) 0.6985(6) 0.0991(11) 0.086(5) Uani 1 1 d .
F5 F 0.7963(11) 0.6544(5) 0.1027(12) 0.297(11) Uani 1 1 d .
F6 F 0.6679(8) 0.6953(6) 0.0197(8) 0.221(7) Uani 1 1 d .
F7 F 0.7930(5) 0.7463(3) 0.0899(4) 0.097(2) Uani 1 1 d .
F8 F 0.6688(5) 0.7049(3) 0.1503(4) 0.099(2) Uani 1 1 d .
O102 O 0.0958(9) 0.9611(5) 0.3410(10) 0.172(6) Uani 1 1 d .
H10B H 0.0286 0.9541 0.3362 0.259 Uiso 1 1 calc R
C100 C 0.145(2) 0.9631(10) 0.4250(18) 0.245(15) Uani 1 1 d .
H10C H 0.1375 0.9250 0.4512 0.294 Uiso 1 1 calc R
H10D H 0.1096 0.9936 0.4534 0.294 Uiso 1 1 calc R
C101 C 0.2646(11) 0.9777(6) 0.4261(11) 0.134(6) Uani 1 1 d .
H10E H 0.3041 0.9791 0.4823 0.201 Uiso 1 1 calc R
H10F H 0.2698 1.0159 0.4005 0.201 Uiso 1 1 calc R
H10G H 0.2970 0.9477 0.3963 0.201 Uiso 1 1 calc R

loop_
_atom_site_aniso_label
_atom_site_aniso_U_11
_atom_site_aniso_U_22
_atom_site_aniso_U_33
_atom_site_aniso_U_23
_atom_site_aniso_U_13
_atom_site_aniso_U_12
Pd1 0.0349(4) 0.0291(3) 0.0387(4) 0.0008(3) 0.0172(3) -0.0027(3)
P1 0.0388(12) 0.0314(11) 0.0469(13) 0.0020(9) 0.0193(10) -0.0036(9)
P2 0.0376(11) 0.0356(11) 0.0409(12) 0.0027(9) 0.0183(10) 0.0009(9)
P3 0.0441(12) 0.0325(11) 0.0465(13) 0.0022(9) 0.0199(10) 0.0030(9)
P4 0.0431(12) 0.0332(11) 0.0427(12) -0.0015(9) 0.0207(10) -0.0083(9)
O1 0.041(3) 0.038(3) 0.052(3) 0.007(3) 0.020(3) 0.000(2)
O2 0.064(4) 0.031(3) 0.051(3) -0.003(3) 0.025(3) -0.007(3)
C1 0.040(5) 0.033(4) 0.041(5) -0.005(4) 0.017(4) 0.000(3)
C2 0.043(5) 0.056(5) 0.054(6) 0.005(4) 0.017(5) 0.002(4)
C3 0.047(6) 0.054(6) 0.067(7) 0.011(5) 0.016(5) -0.004(4)
C4 0.040(5) 0.076(7) 0.061(6) 0.009(5) -0.006(5) 0.003(5)
C5 0.057(6) 0.058(6) 0.054(6) 0.011(5) 0.016(5) 0.002(5)
C6 0.037(5) 0.051(5) 0.060(6) 0.002(4) 0.018(5) 0.006(4)
C7 0.051(5) 0.041(5) 0.039(5) 0.010(4) 0.024(4) 0.000(4)
C8 0.050(5) 0.046(5) 0.062(6) 0.012(4) 0.027(5) 0.006(4)
C9 0.081(7) 0.038(5) 0.068(6) 0.010(4) 0.039(6) 0.012(5)
C10 0.072(7) 0.030(5) 0.071(6) 0.006(4) 0.027(5) -0.004(4)
C11 0.057(6) 0.041(5) 0.063(6) 0.004(4) 0.021(5) -0.005(4)
C12 0.052(5) 0.029(4) 0.047(5) 0.007(4) 0.021(4) -0.002(4)
C13 0.051(5) 0.047(5) 0.054(5) 0.007(4) 0.029(4) 0.002(4)
C14 0.130(11) 0.099(9) 0.068(7) -0.001(6) 0.058(7) -0.043(8)
C15 0.048(5) 0.039(5) 0.053(5) 0.007(4) 0.015(4) -0.004(4)
C16 0.056(6) 0.046(5) 0.065(6) -0.008(4) 0.012(5) -0.005(4)
C17 0.043(5) 0.047(5) 0.048(5) 0.000(4) 0.020(4) -0.004(4)
C18 0.056(6) 0.063(6) 0.103(8) -0.029(6) 0.033(6) 0.001(5)
C19 0.046(5) 0.035(4) 0.040(4) 0.004(4) 0.022(4) -0.001(4)
C20 0.067(6) 0.046(5) 0.055(6) 0.006(4) 0.026(5) 0.003(4)
C21 0.046(5) 0.029(4) 0.045(5) -0.002(4) 0.009(4) 0.001(4)
C22 0.050(5) 0.047(5) 0.062(6) -0.014(4) 0.018(5) 0.004(4)
C23 0.064(6) 0.045(6) 0.075(7) -0.016(5) 0.012(6) 0.014(5)
C24 0.069(7) 0.032(5) 0.085(7) -0.007(5) 0.009(6) 0.012(5)
C25 0.068(6) 0.038(5) 0.058(6) 0.006(4) 0.019(5) -0.001(4)
C26 0.053(5) 0.041(5) 0.035(5) -0.005(4) 0.008(4) 0.004(4)
C27 0.077(7) 0.029(4) 0.046(5) -0.006(4) 0.036(5) -0.014(4)
C28 0.107(8) 0.041(5) 0.048(6) -0.006(4) 0.040(6) -0.018(5)
C29 0.125(10) 0.045(6) 0.062(7) -0.004(5) 0.059(7) -0.018(6)
C30 0.089(8) 0.044(5) 0.084(8) -0.021(5) 0.060(7) -0.029(5)
C31 0.064(6) 0.041(5) 0.062(6) -0.011(4) 0.032(5) -0.023(4)
C32 0.063(6) 0.031(4) 0.048(5) -0.010(4) 0.032(5) -0.018(4)
C33 0.053(5) 0.046(5) 0.063(6) 0.009(4) 0.034(5) 0.007(4)
C34 0.084(15) 0.067(12) 0.064(13) 0.013(10) 0.049(12) 0.022(11)
C34A 0.039(10) 0.068(12) 0.081(14) 0.008(10) 0.034(10) 0.015(9)
C35 0.043(5) 0.036(4) 0.050(5) -0.002(4) 0.014(4) -0.001(4)
C36 0.062(6) 0.057(6) 0.067(7) -0.010(5) 0.000(5) 0.003(5)
C37 0.043(5) 0.043(5) 0.042(5) -0.005(4) 0.018(4) -0.006(4)
C38 0.091(8) 0.057(6) 0.111(9) -0.033(6) 0.060(7) -0.029(6)
C39 0.049(5) 0.051(5) 0.058(6) -0.023(4) 0.022(5) -0.016(4)
C40 0.053(6) 0.060(6) 0.058(6) -0.008(5) 0.007(5) 0.004(5)
B1 0.069(11) 0.104(12) 0.135(17) -0.027(12) 0.019(11) 0.025(9)
F1 0.151(10) 0.46(2) 0.246(14) 0.158(16) 0.092(10) 0.212(15)
F2 0.082(6) 0.224(12) 0.377(19) 0.067(12) 0.090(9) 0.058(7)
F3 0.116(7) 0.265(13) 0.118(7) -0.029(8) -0.016(6) 0.068(7)
F4 0.59(3) 0.189(13) 0.122(9) -0.011(9) -0.070(14) -0.178(18)
B2 0.058(8) 0.068(9) 0.142(14) -0.038(9) 0.042(9) -0.008(7)
F5 0.250(14) 0.116(8) 0.60(3) 0.148(12) 0.268(18) 0.112(9)
F6 0.124(8) 0.347(17) 0.219(12) -0.178(12) 0.106(8) -0.122(10)
F7 0.105(5) 0.085(5) 0.119(6) -0.016(4) 0.066(5) -0.020(4)
F8 0.086(4) 0.113(5) 0.116(5) 0.033(4) 0.065(4) 0.012(4)
O102 0.093(8) 0.134(9) 0.258(16) -0.022(10) -0.052(9) -0.005(7)
C100 0.19(2) 0.19(2) 0.33(4) -0.16(2) -0.01(2) -0.063(18)
C101 0.092(10) 0.087(9) 0.230(19) -0.056(11) 0.046(11) -0.049(8)

loop_
_atom_type_symbol
_atom_type_description
_atom_type_scat_dispersion_real
_atom_type_scat_dispersion_imag
_atom_type_scat_source
C C 0.0033 0.0016 'International Tables Vol C Tables 4.2.6.8 and 6.1.1.4'
H H 0.0000 0.0000 'International Tables Vol C Tables 4.2.6.8 and 6.1.1.4'
B B 0.0013 0.0007 'International Tables Vol C Tables 4.2.6.8 and 6.1.1.4'
O O 0.0106 0.0060 'International Tables Vol C Tables 4.2.6.8 and 6.1.1.4'
F F 0.0171 0.0103 'International Tables Vol C Tables 4.2.6.8 and 6.1.1.4'
P P 0.1023 0.0942 'International Tables Vol C Tables 4.2.6.8 and 6.1.1.4'
Pd Pd -0.9988 1.0072 'International Tables Vol C Tables 4.2.6.8 and 6.1.1.4'

loop_
_geom_angle_atom_site_label_1
_geom_angle_atom_site_label_2
_geom_angle_atom_site_label_3
_geom_angle
P2 Pd1 P4 91.71(9)
P2 Pd1 P1 94.54(8)
P4 Pd1 P1 152.70(8)
P2 Pd1 P3 151.95(8)
P4 Pd1 P3 94.55(9)
P1 Pd1 P3 92.32(9)
C15 P1 C13 109.8(4)
C15 P1 C12 102.8(4)
C13 P1 C12 99.7(4)
C15 P1 Pd1 117.4(3)
C13 P1 Pd1 101.9(3)
C12 P1 Pd1 123.4(3)
C1 P2 C19 105.0(4)
C1 P2 C17 105.7(4)
C19 P2 C17 100.9(4)
C1 P2 Pd1 118.5(2)
C19 P2 Pd1 110.4(3)
C17 P2 Pd1 114.5(3)
C21 P3 C33 101.6(4)
C21 P3 C35 103.3(4)
C33 P3 C35 106.3(4)
C21 P3 Pd1 120.4(3)
C33 P3 Pd1 122.1(3)
C35 P3 Pd1 100.9(3)
C32 P4 C39 103.7(4)
C32 P4 C37 107.7(4)
C39 P4 C37 101.0(4)
C32 P4 Pd1 118.5(3)
C39 P4 Pd1 112.4(3)
C37 P4 Pd1 111.8(2)
C7 O1 C6 117.5(6)
C27 O2 C26 114.7(6)
C6 C1 C2 118.1(8)
C6 C1 P2 119.1(6)
C2 C1 P2 122.8(6)
C1 C2 C3 119.1(8)
C4 C3 C2 121.5(8)
C3 C4 C5 119.9(9)
C6 C5 C4 118.3(8)
C5 C6 C1 123.1(7)
C5 C6 O1 118.9(7)
C1 C6 O1 117.8(7)
C12 C7 C8 122.1(8)
C12 C7 O1 116.5(7)
C8 C7 O1 121.3(8)
C9 C8 C7 118.5(9)
C10 C9 C8 120.8(8)
C9 C10 C11 119.9(8)
C10 C11 C12 120.5(9)
C7 C12 C11 118.2(7)
C7 C12 P1 120.0(6)
C11 C12 P1 121.9(7)
C14 C13 P1 116.1(7)
C16 C15 P1 113.9(6)
C18 C17 P2 113.7(6)
C20 C19 P2 113.5(5)
C26 C21 C22 116.8(7)
C26 C21 P3 119.6(6)
C22 C21 P3 123.6(6)
C23 C22 C21 121.3(8)
C24 C23 C22 120.2(8)
C23 C24 C25 119.9(8)
C26 C25 C24 119.0(8)
C25 C26 C21 122.8(8)
C25 C26 O2 121.5(7)
C21 C26 O2 115.7(7)
O2 C27 C32 119.7(7)
O2 C27 C28 118.5(9)
C32 C27 C28 121.8(9)
C29 C28 C27 118.8(11)
C28 C29 C30 121.7(9)
C29 C30 C31 120.3(9)
C30 C31 C32 119.8(10)
C27 C32 C31 117.6(8)
C27 C32 P4 120.2(6)
C31 C32 P4 122.1(8)
C34 C33 C34A 120.8(11)
C34 C33 P3 110.4(9)
C34A C33 P3 117.3(8)
C36 C35 P3 117.6(6)
C38 C37 P4 115.3(6)
C40 C39 P4 113.2(6)
F1 B1 F4 102.5(19)
F1 B1 F2 119.0(19)
F4 B1 F2 107.2(19)
F1 B1 F3 112.2(15)
F4 B1 F3 110.8(17)
F2 B1 F3 105.0(17)
F5 B2 F8 120.4(16)
F5 B2 F7 110.4(11)
F8 B2 F7 113.6(10)
F5 B2 F6 104.3(15)
F8 B2 F6 105.7(11)
F7 B2 F6 99.6(13)
O102 C100 C101 105(2)

loop_
_geom_bond_atom_site_label_1
_geom_bond_atom_site_label_2
_geom_bond_distance
Pd1 P2 2.342(2)
Pd1 P4 2.362(2)
Pd1 P1 2.381(2)
Pd1 P3 2.438(3)
P1 C15 1.812(8)
P1 C13 1.832(8)
P1 C12 1.834(8)
P2 C1 1.810(8)
P2 C19 1.822(7)
P2 C17 1.834(8)
P3 C21 1.825(7)
P3 C33 1.845(8)
P3 C35 1.846(8)
P4 C32 1.817(8)
P4 C39 1.820(9)
P4 C37 1.824(7)
O1 C7 1.391(9)
O1 C6 1.406(9)
O2 C27 1.386(10)
O2 C26 1.400(9)
C1 C6 1.381(11)
C1 C2 1.391(10)
C2 C3 1.398(12)
C3 C4 1.374(12)
C4 C5 1.381(12)
C5 C6 1.381(12)
C7 C12 1.375(11)
C7 C8 1.389(11)
C8 C9 1.380(12)
C9 C10 1.371(13)
C10 C11 1.388(12)
C11 C12 1.392(11)
C13 C14 1.527(12)
C15 C16 1.522(11)
C17 C18 1.523(11)
C19 C20 1.534(12)
C21 C26 1.377(11)
C21 C22 1.388(11)
C22 C23 1.372(12)
C23 C24 1.362(13)
C24 C25 1.382(12)
C25 C26 1.363(11)
C27 C32 1.388(12)
C27 C28 1.390(11)
C28 C29 1.351(14)
C29 C30 1.356(15)
C30 C31 1.394(13)
C31 C32 1.399(11)
C33 C34 1.55(2)
C33 C34A 1.554(19)
C35 C36 1.528(11)
C37 C38 1.513(11)
C39 C40 1.539(12)
B1 F1 1.236(19)
B1 F4 1.241(19)
B1 F2 1.244(18)
B1 F3 1.34(2)
B2 F5 1.249(15)
B2 F8 1.316(14)
B2 F7 1.327(14)
B2 F6 1.44(2)
O102 C100 1.43(3)
C100 C101 1.52(2)
